data_7061272
loop_
_publ_author_name
'Reddy, Raju Jannapu'
'Shankar, Angothu'
'Kumar, Jangam Jagadesh'
'Sharadha, Nunavath'
'Krishna, Gamidi Rama'

_publ_section_title
;
 Diethyl phosphite-mediated switchable synthesis of
 bis(imidazoheterocycles) derived disulfanes and sulfanes using
 imidazoheterocycles and octasulfur
;
_journal_issue 10
_journal_name_full 'New Journal of Chemistry'
_journal_page_first 4784
_journal_page_last 4791
_journal_paper_doi 10.1039/D1NJ05226H
_journal_volume 46
_journal_year 2022
_chemical_formula_moiety 'C28 H22 N4 S2'
_chemical_formula_sum 'C28 H22 N4 S2'
_chemical_formula_weight 478.61
_chemical_melting_point 137(2)
_chemical_name_systematic 1,2-Bis(8-methyl-phenylimidazo[1,2-a]pyridin-3-yl)disulfane
_space_group_crystal_system orthorhombic
_space_group_IT_number 19
_space_group_name_Hall 'P 2ac 2ab'
_space_group_name_H-M_alt 'P 21 21 21'
_atom_sites_solution_hydrogens geom
_audit_creation_method SHELXL-2014/7
_audit_update_record
;
2021-12-15 deposited with the CCDC.	2022-01-31 downloaded from the CCDC.
;
_cell_angle_alpha 90
_cell_angle_beta 90
_cell_angle_gamma 90
_cell_formula_units_Z 8
_cell_length_a 12.800(2)
_cell_length_b 13.044(2)
_cell_length_c 28.611(5)
_cell_measurement_reflns_used 9414
_cell_measurement_temperature 100(2)
_cell_measurement_theta_max 27.52
_cell_measurement_theta_min 2.34
_cell_volume 4777.0(13)
_computing_cell_refinement 'Bruker SAINT'
_computing_data_collection 'Bruker APEX3'
_computing_data_reduction 'Bruker SAINT'
_computing_molecular_graphics 'Bruker SHELXTL'
_computing_publication_material 'Bruker SHELXTL'
_computing_structure_refinement 'SHELXL-2014/7 (Sheldrick, 2014)'
_computing_structure_solution 'SHELXS-97 (Sheldrick 2008)'
_diffrn_ambient_temperature 100(2)
_diffrn_measured_fraction_theta_full 0.999
_diffrn_measured_fraction_theta_max 0.999
_diffrn_measurement_device_type 'Bruker D8 VENTURE Kappa Duo PHOTON II CPAD'
_diffrn_measurement_method '\ f and \w scans'
_diffrn_radiation_type MoK\a
_diffrn_radiation_wavelength 0.71073
_diffrn_reflns_av_R_equivalents 0.0757
_diffrn_reflns_av_unetI/netI 0.0232
_diffrn_reflns_Laue_measured_fraction_full 0.999
_diffrn_reflns_Laue_measured_fraction_max 0.999
_diffrn_reflns_limit_h_max 15
_diffrn_reflns_limit_h_min -15
_diffrn_reflns_limit_k_max 15
_diffrn_reflns_limit_k_min -15
_diffrn_reflns_limit_l_max 34
_diffrn_reflns_limit_l_min -34
_diffrn_reflns_number 173804
_diffrn_reflns_point_group_measured_fraction_full 1.000
_diffrn_reflns_point_group_measured_fraction_max 1.000
_diffrn_reflns_theta_full 24.999
_diffrn_reflns_theta_max 24.999
_diffrn_reflns_theta_min 2.113
_exptl_absorpt_coefficient_mu 0.248
_exptl_absorpt_correction_T_max 0.7456
_exptl_absorpt_correction_T_min 0.6188
_exptl_absorpt_correction_type multi-scan
_exptl_absorpt_process_details 'SADABS; Bruker, 2016'
_exptl_crystal_colour Colorless
_exptl_crystal_density_diffrn 1.331
_exptl_crystal_description Plate
_exptl_crystal_F_000 2000
_exptl_crystal_size_max 0.17
_exptl_crystal_size_mid 0.1
_exptl_crystal_size_min 0.08
_refine_diff_density_max 0.790
_refine_diff_density_min -0.543
_refine_diff_density_rms 0.112
_refine_ls_abs_structure_details
;
 Flack x determined using 3586 quotients [(I+)-(I-)]/[(I+)+(I-)]
 (Parsons, Flack and Wagner, Acta Cryst. B69 (2013) 249-259).
;
_refine_ls_abs_structure_Flack 0.081(13)
_refine_ls_extinction_coef 0.0024(5)
_refine_ls_extinction_expression Fc^*^=kFc[1+0.001xFc^2^\l^3^/sin(2\q)]^-1/4^
_refine_ls_extinction_method 'SHELXL-2014/7 (Sheldrick 2014'
_refine_ls_goodness_of_fit_ref 1.263
_refine_ls_hydrogen_treatment constr
_refine_ls_matrix_type full
_refine_ls_number_parameters 600
_refine_ls_number_reflns 8420
_refine_ls_number_restraints 0
_refine_ls_restrained_S_all 1.263
_refine_ls_R_factor_all 0.0561
_refine_ls_R_factor_gt 0.0559
_refine_ls_shift/su_max 0.000
_refine_ls_shift/su_mean 0.000
_refine_ls_structure_factor_coef Fsqd
_refine_ls_weighting_details 'w=1/[\s^2^(Fo^2^)+(0.0374P)^2^+13.7233P] where P=(Fo^2^+2Fc^2^)/3'
_refine_ls_weighting_scheme calc
_refine_ls_wR_factor_gt 0.1501
_refine_ls_wR_factor_ref 0.1503
_reflns_Friedel_coverage 0.793
_reflns_Friedel_fraction_full 1.000
_reflns_Friedel_fraction_max 1.000
_reflns_number_gt 8354
_reflns_number_total 8420
_reflns_threshold_expression 'I > 2\s(I)'
_cod_data_source_file d1nj05226h2.cif
_cod_data_source_block 2i
_cod_depositor_comments 'Adding full bibliography for 7061272--7061273.cif.'
_cod_original_cell_volume 4776.8(13)
_cod_database_code 7061272
_shelx_shelxl_version_number 2014/7
_shelx_space_group_comment
;
The symmetry employed for this shelxl refinement is uniquely defined
by the following loop, which should always be used as a source of
symmetry information in preference to the above space-group names.
They are only intended as comments.
;

loop_
_space_group_symop_operation_xyz
'x, y, z'
'-x+1/2, -y, z+1/2'
'-x, y+1/2, -z+1/2'
'x+1/2, -y+1/2, -z'

loop_
_atom_site_label
_atom_site_type_symbol
_atom_site_fract_x
_atom_site_fract_y
_atom_site_fract_z
_atom_site_U_iso_or_equiv
_atom_site_adp_type
_atom_site_occupancy
_atom_site_site_symmetry_order
_atom_site_calc_flag
_atom_site_refinement_flags_posn
_atom_site_refinement_flags_adp
_atom_site_refinement_flags_occupancy
_atom_site_disorder_assembly
_atom_site_disorder_group
C1 C 0.6137(5) 0.5059(4) 0.4795(2) 0.0172(13) Uani 1 1 d . . . . .
C2 C 0.7109(5) 0.5528(5) 0.4906(2) 0.0216(14) Uani 1 1 d . . . . .
C3 C 0.7565(5) 0.6119(5) 0.4571(2) 0.0254(14) Uani 1 1 d . . . . .
H3 H 0.8220 0.6434 0.4633 0.030 Uiso 1 1 calc R U . . .
C4 C 0.7085(5) 0.6274(5) 0.4132(2) 0.0262(14) Uani 1 1 d . . . . .
H4 H 0.7421 0.6694 0.3907 0.031 Uiso 1 1 calc R U . . .
C5 C 0.6151(5) 0.5834(5) 0.4026(2) 0.0222(14) Uani 1 1 d . . . . .
H5 H 0.5816 0.5954 0.3735 0.027 Uiso 1 1 calc R U . . .
C6 C 0.7555(5) 0.5372(6) 0.5386(2) 0.0275(15) Uani 1 1 d . . . . .
H6A H 0.8210 0.5754 0.5414 0.041 Uiso 1 1 calc R U . . .
H6B H 0.7689 0.4640 0.5436 0.041 Uiso 1 1 calc R U . . .
H6C H 0.7056 0.5619 0.5620 0.041 Uiso 1 1 calc R U . . .
C7 C 0.4781(5) 0.4659(5) 0.4348(2) 0.0152(12) Uani 1 1 d . . . . .
C8 C 0.4693(4) 0.4212(5) 0.4788(2) 0.0148(12) Uani 1 1 d . . . . .
C9 C 0.3843(5) 0.3575(4) 0.4987(2) 0.0146(12) Uani 1 1 d . . . . .
C10 C 0.3118(5) 0.3076(5) 0.4705(2) 0.0180(13) Uani 1 1 d . . . . .
H10 H 0.3166 0.3129 0.4375 0.022 Uiso 1 1 calc R U . . .
C11 C 0.2321(5) 0.2498(5) 0.4908(2) 0.0196(13) Uani 1 1 d . . . . .
H11 H 0.1821 0.2165 0.4715 0.023 Uiso 1 1 calc R U . . .
C12 C 0.2256(5) 0.2408(5) 0.5384(2) 0.0244(15) Uani 1 1 d . . . . .
H12 H 0.1716 0.2008 0.5520 0.029 Uiso 1 1 calc R U . . .
C13 C 0.2971(6) 0.2898(5) 0.5666(2) 0.0273(15) Uani 1 1 d . . . . .
H13 H 0.2927 0.2837 0.5996 0.033 Uiso 1 1 calc R U . . .
C14 C 0.3762(5) 0.3486(5) 0.5462(2) 0.0219(14) Uani 1 1 d . . . . .
H14 H 0.4252 0.3829 0.5656 0.026 Uiso 1 1 calc R U . . .
C15 C 0.1403(4) 0.5133(5) 0.5079(2) 0.0154(12) Uani 1 1 d . . . . .
C16 C 0.0480(5) 0.4565(5) 0.5205(2) 0.0210(14) Uani 1 1 d . . . . .
C17 C -0.0093(5) 0.4165(5) 0.4848(3) 0.0230(15) Uani 1 1 d . . . . .
H17 H -0.0700 0.3778 0.4921 0.028 Uiso 1 1 calc R U . . .
C18 C 0.0177(5) 0.4303(5) 0.4377(3) 0.0253(15) Uani 1 1 d . . . . .
H18 H -0.0246 0.4013 0.4138 0.030 Uiso 1 1 calc R U . . .
C19 C 0.1049(5) 0.4855(5) 0.4260(2) 0.0218(14) Uani 1 1 d . . . . .
H19 H 0.1247 0.4948 0.3943 0.026 Uiso 1 1 calc R U . . .
C20 C 0.2552(5) 0.5837(5) 0.4602(2) 0.0178(13) Uani 1 1 d . . . . .
C21 C 0.2832(5) 0.5993(4) 0.5063(2) 0.0159(12) Uani 1 1 d . . . . .
C22 C 0.0248(5) 0.4454(6) 0.5710(2) 0.0272(15) Uani 1 1 d . . . . .
H22A H -0.0369 0.4018 0.5751 0.041 Uiso 1 1 calc R U . . .
H22B H 0.0113 0.5131 0.5846 0.041 Uiso 1 1 calc R U . . .
H22C H 0.0847 0.4139 0.5868 0.041 Uiso 1 1 calc R U . . .
C23 C 0.3755(5) 0.6494(5) 0.5273(2) 0.0179(13) Uani 1 1 d . . . . .
C24 C 0.4509(5) 0.7008(5) 0.5011(2) 0.0196(13) Uani 1 1 d . . . . .
H24 H 0.4435 0.7056 0.4681 0.023 Uiso 1 1 calc R U . . .
C25 C 0.5370(5) 0.7451(5) 0.5229(2) 0.0245(8) Uani 1 1 d . . . . .
H25 H 0.5885 0.7789 0.5046 0.029 Uiso 1 1 calc R U . . .
C26 C 0.5485(5) 0.7407(5) 0.5705(2) 0.0245(8) Uani 1 1 d . . . . .
H26 H 0.6070 0.7718 0.5852 0.029 Uiso 1 1 calc R U . . .
C27 C 0.4730(5) 0.6899(5) 0.5973(3) 0.0245(8) Uani 1 1 d . . . . .
H27 H 0.4794 0.6872 0.6303 0.029 Uiso 1 1 calc R U . . .
C28 C 0.3880(5) 0.6431(5) 0.5752(2) 0.0230(14) Uani 1 1 d . . . . .
H28 H 0.3383 0.6065 0.5933 0.028 Uiso 1 1 calc R U . . .
C29 C 0.0140(4) 0.1875(4) 0.2552(2) 0.0126(12) Uani 1 1 d . . . . .
C30 C -0.0786(5) 0.1324(5) 0.2424(2) 0.0179(13) Uani 1 1 d . . . . .
C31 C -0.1332(5) 0.0853(5) 0.2774(2) 0.0233(14) Uani 1 1 d . . . . .
H31 H -0.1957 0.0495 0.2699 0.028 Uiso 1 1 calc R U . . .
C32 C -0.0994(5) 0.0885(5) 0.3241(2) 0.0247(15) Uani 1 1 d . . . . .
H32 H -0.1388 0.0544 0.3476 0.030 Uiso 1 1 calc R U . . .
C33 C -0.0106(5) 0.1399(5) 0.3361(2) 0.0227(14) Uani 1 1 d . . . . .
H33 H 0.0137 0.1408 0.3675 0.027 Uiso 1 1 calc R U . . .
C34 C 0.1330(5) 0.2512(5) 0.3037(2) 0.0160(13) Uani 1 1 d . . . . .
C35 C 0.1538(5) 0.2775(4) 0.2577(2) 0.0156(13) Uani 1 1 d . . . . .
C36 C -0.1085(5) 0.1305(6) 0.1921(2) 0.0273(15) Uani 1 1 d . . . . .
H36A H -0.1705 0.0873 0.1880 0.041 Uiso 1 1 calc R U . . .
H36B H -0.0506 0.1025 0.1737 0.041 Uiso 1 1 calc R U . . .
H36C H -0.1240 0.2003 0.1816 0.041 Uiso 1 1 calc R U . . .
C37 C 0.2424(5) 0.3362(5) 0.2379(2) 0.0170(13) Uani 1 1 d . . . . .
C38 C 0.3161(5) 0.3876(4) 0.2657(2) 0.0183(13) Uani 1 1 d . . . . .
H38 H 0.3102 0.3852 0.2988 0.022 Uiso 1 1 calc R U . . .
C39 C 0.3973(5) 0.4416(5) 0.2454(2) 0.0234(14) Uani 1 1 d . . . . .
H39 H 0.4465 0.4760 0.2647 0.028 Uiso 1 1 calc R U . . .
C40 C 0.4076(6) 0.4461(5) 0.1973(3) 0.0269(15) Uani 1 1 d . . . . .
H40 H 0.4635 0.4832 0.1836 0.032 Uiso 1 1 calc R U . . .
C41 C 0.3350(5) 0.3954(5) 0.1692(2) 0.0250(15) Uani 1 1 d . . . . .
H41 H 0.3410 0.3980 0.1361 0.030 Uiso 1 1 calc R U . . .
C42 C 0.2537(5) 0.3410(5) 0.1899(2) 0.0204(13) Uani 1 1 d . . . . .
H42 H 0.2048 0.3063 0.1706 0.024 Uiso 1 1 calc R U . . .
C43 C 0.3615(4) 0.1387(5) 0.3146(2) 0.0168(13) Uani 1 1 d . . . . .
C44 C 0.5048(5) 0.2551(5) 0.3439(2) 0.0210(14) Uani 1 1 d . . . . .
H44 H 0.4783 0.2618 0.3748 0.025 Uiso 1 1 calc R U . . .
C45 C 0.5934(6) 0.3029(5) 0.3309(3) 0.0258(15) Uani 1 1 d . . . . .
H45 H 0.6304 0.3430 0.3531 0.031 Uiso 1 1 calc R U . . .
C46 C 0.6327(5) 0.2946(5) 0.2846(3) 0.0248(15) Uani 1 1 d . . . . .
H46 H 0.6960 0.3282 0.2763 0.030 Uiso 1 1 calc R U . . .
C47 C 0.5797(5) 0.2382(5) 0.2516(3) 0.0231(14) Uani 1 1 d . . . . .
C48 C 0.4862(5) 0.1884(5) 0.2656(2) 0.0200(13) Uani 1 1 d . . . . .
C49 C 0.6140(6) 0.2291(6) 0.2017(3) 0.0314(16) Uani 1 1 d . . . . .
H49A H 0.6763 0.2713 0.1967 0.047 Uiso 1 1 calc R U . . .
H49B H 0.5577 0.2528 0.1811 0.047 Uiso 1 1 calc R U . . .
H49C H 0.6302 0.1574 0.1946 0.047 Uiso 1 1 calc R U . . .
C50 C 0.3451(5) 0.1008(4) 0.2700(2) 0.0177(9) Uani 1 1 d . . . . .
C51 C 0.2573(5) 0.0388(4) 0.2522(2) 0.0177(9) Uani 1 1 d . . . . .
C52 C 0.1936(5) -0.0223(5) 0.2812(2) 0.0243(14) Uani 1 1 d . . . . .
H52 H 0.2076 -0.0266 0.3137 0.029 Uiso 1 1 calc R U . . .
C53 C 0.1108(5) -0.0760(5) 0.2621(3) 0.0279(16) Uani 1 1 d . . . . .
H53 H 0.0665 -0.1150 0.2820 0.033 Uiso 1 1 calc R U . . .
C54 C 0.0917(5) -0.0738(5) 0.2150(3) 0.0288(17) Uani 1 1 d . . . . .
H54 H 0.0353 -0.1121 0.2024 0.035 Uiso 1 1 calc R U . . .
C55 C 0.1540(6) -0.0161(5) 0.1861(3) 0.0275(16) Uani 1 1 d . . . . .
H55 H 0.1411 -0.0149 0.1534 0.033 Uiso 1 1 calc R U . . .
C56 C 0.2366(5) 0.0409(5) 0.2049(2) 0.0221(14) Uani 1 1 d . . . . .
H56 H 0.2789 0.0815 0.1849 0.027 Uiso 1 1 calc R U . . .
N1 N 0.5541(4) 0.4456(4) 0.50584(19) 0.0177(11) Uani 1 1 d . . . . .
N2 N 0.5716(4) 0.5210(4) 0.43590(18) 0.0164(11) Uani 1 1 d . . . . .
N3 N 0.2098(4) 0.5571(4) 0.53569(18) 0.0172(11) Uani 1 1 d . . . . .
N4 N 0.1623(4) 0.5265(4) 0.46146(18) 0.0147(10) Uani 1 1 d . . . . .
N5 N 0.0803(4) 0.2397(4) 0.22827(18) 0.0169(11) Uani 1 1 d . . . . .
N6 N 0.0423(4) 0.1902(4) 0.30151(18) 0.0151(11) Uani 1 1 d . . . . .
N7 N 0.4222(4) 0.1304(4) 0.24008(19) 0.0205(12) Uani 1 1 d . . . . .
N8 N 0.4539(4) 0.1963(4) 0.31112(19) 0.0180(11) Uani 1 1 d . . . . .
S1 S 0.39136(12) 0.47889(12) 0.38894(5) 0.0177(3) Uani 1 1 d . . . . .
S2 S 0.31206(12) 0.61724(12) 0.40758(5) 0.0185(3) Uani 1 1 d . . . . .
S3 S 0.19458(12) 0.27311(12) 0.35608(5) 0.0188(3) Uani 1 1 d . . . . .
S4 S 0.28567(12) 0.13718(12) 0.36417(5) 0.0193(3) Uani 1 1 d . . . . .

loop_
_atom_site_aniso_label
_atom_site_aniso_U_11
_atom_site_aniso_U_22
_atom_site_aniso_U_33
_atom_site_aniso_U_23
_atom_site_aniso_U_13
_atom_site_aniso_U_12
C1 0.023(3) 0.006(3) 0.022(3) -0.002(2) 0.001(3) 0.000(2)
C2 0.015(3) 0.021(3) 0.029(3) -0.003(3) -0.002(3) -0.001(3)
C3 0.022(3) 0.019(3) 0.035(4) -0.004(3) -0.002(3) -0.004(3)
C4 0.021(3) 0.026(3) 0.032(4) 0.004(3) 0.003(3) -0.010(3)
C5 0.021(3) 0.021(3) 0.024(3) 0.002(3) 0.001(3) -0.002(3)
C6 0.023(4) 0.025(4) 0.035(4) -0.001(3) -0.009(3) -0.006(3)
C7 0.007(3) 0.018(3) 0.021(3) -0.003(2) -0.001(2) 0.001(2)
C8 0.008(3) 0.012(3) 0.025(3) -0.004(2) -0.004(2) 0.000(2)
C9 0.011(3) 0.006(3) 0.028(3) -0.001(2) -0.002(2) 0.004(2)
C10 0.017(3) 0.014(3) 0.023(3) -0.001(2) -0.002(3) 0.001(3)
C11 0.012(3) 0.013(3) 0.034(4) -0.002(3) -0.004(3) -0.002(2)
C12 0.020(3) 0.017(3) 0.036(4) 0.000(3) 0.005(3) -0.003(3)
C13 0.036(4) 0.023(3) 0.023(3) 0.001(3) 0.000(3) -0.010(3)
C14 0.016(3) 0.019(3) 0.031(4) 0.000(3) -0.003(3) -0.004(3)
C15 0.007(3) 0.014(3) 0.025(3) 0.002(2) -0.001(2) 0.003(2)
C16 0.011(3) 0.018(3) 0.034(4) 0.002(3) 0.000(3) 0.001(3)
C17 0.007(3) 0.017(3) 0.045(4) 0.002(3) 0.001(3) 0.001(3)
C18 0.016(3) 0.020(3) 0.040(4) -0.003(3) -0.008(3) 0.001(3)
C19 0.023(3) 0.019(3) 0.024(3) 0.001(3) -0.002(3) -0.001(3)
C20 0.015(3) 0.013(3) 0.026(3) 0.004(2) 0.004(3) 0.002(2)
C21 0.014(3) 0.012(3) 0.022(3) 0.003(2) 0.006(2) 0.003(2)
C22 0.012(3) 0.034(4) 0.036(4) 0.006(3) 0.000(3) -0.007(3)
C23 0.018(3) 0.009(3) 0.027(3) -0.003(2) 0.002(3) 0.000(2)
C24 0.019(3) 0.012(3) 0.027(3) -0.003(3) 0.005(3) 0.003(2)
C25 0.0127(17) 0.026(2) 0.035(2) -0.0019(17) 0.0025(16) -0.0056(16)
C26 0.0127(17) 0.026(2) 0.035(2) -0.0019(17) 0.0025(16) -0.0056(16)
C27 0.0127(17) 0.026(2) 0.035(2) -0.0019(17) 0.0025(16) -0.0056(16)
C28 0.017(3) 0.021(3) 0.031(3) 0.002(3) 0.001(3) -0.008(3)
C29 0.007(3) 0.007(3) 0.024(3) -0.002(2) 0.001(2) -0.002(2)
C30 0.008(3) 0.011(3) 0.035(4) -0.004(3) -0.001(2) 0.000(2)
C31 0.012(3) 0.021(3) 0.037(4) -0.004(3) 0.004(3) -0.005(3)
C32 0.021(3) 0.025(4) 0.029(3) 0.000(3) 0.008(3) -0.005(3)
C33 0.019(3) 0.026(4) 0.023(3) 0.003(3) 0.002(3) -0.003(3)
C34 0.011(3) 0.012(3) 0.025(3) -0.005(2) -0.001(2) -0.001(2)
C35 0.019(3) 0.008(3) 0.020(3) -0.005(2) -0.006(2) 0.007(2)
C36 0.017(3) 0.036(4) 0.029(4) -0.003(3) -0.005(3) -0.009(3)
C37 0.011(3) 0.012(3) 0.027(3) 0.000(2) -0.002(2) -0.002(2)
C38 0.019(3) 0.008(3) 0.027(3) 0.002(2) -0.001(3) -0.004(3)
C39 0.016(3) 0.013(3) 0.041(4) 0.002(3) -0.006(3) -0.007(3)
C40 0.022(4) 0.020(3) 0.039(4) 0.005(3) -0.001(3) -0.010(3)
C41 0.023(4) 0.023(3) 0.030(4) 0.004(3) 0.004(3) -0.005(3)
C42 0.011(3) 0.021(3) 0.029(3) -0.002(3) -0.004(3) 0.000(3)
C43 0.008(3) 0.014(3) 0.028(3) 0.004(3) 0.001(2) 0.005(2)
C44 0.015(3) 0.019(3) 0.029(3) -0.002(3) -0.004(3) 0.004(3)
C45 0.023(4) 0.018(3) 0.037(4) 0.001(3) -0.007(3) -0.005(3)
C46 0.016(3) 0.018(3) 0.041(4) 0.002(3) -0.002(3) -0.003(3)
C47 0.017(3) 0.013(3) 0.039(4) 0.002(3) 0.004(3) 0.003(3)
C48 0.014(3) 0.014(3) 0.032(4) 0.000(3) -0.002(3) 0.004(3)
C49 0.024(4) 0.027(4) 0.043(4) -0.002(3) 0.008(3) -0.006(3)
C50 0.013(2) 0.0074(19) 0.033(2) -0.0008(17) 0.0037(18) 0.0044(17)
C51 0.013(2) 0.0074(19) 0.033(2) -0.0008(17) 0.0037(18) 0.0044(17)
C52 0.018(3) 0.018(3) 0.036(4) -0.002(3) 0.001(3) 0.000(3)
C53 0.018(3) 0.015(3) 0.051(5) -0.005(3) 0.010(3) -0.002(3)
C54 0.014(3) 0.012(3) 0.060(5) -0.008(3) 0.000(3) -0.002(3)
C55 0.025(4) 0.017(3) 0.041(4) -0.005(3) -0.009(3) 0.003(3)
C56 0.014(3) 0.012(3) 0.040(4) -0.003(3) 0.004(3) -0.001(3)
N1 0.014(3) 0.013(3) 0.026(3) -0.003(2) -0.004(2) 0.002(2)
N2 0.013(2) 0.014(3) 0.023(3) -0.003(2) 0.000(2) 0.002(2)
N3 0.009(2) 0.014(2) 0.029(3) 0.002(2) 0.002(2) 0.002(2)
N4 0.003(2) 0.014(2) 0.026(3) 0.002(2) -0.0008(19) 0.003(2)
N5 0.011(3) 0.015(3) 0.024(3) -0.001(2) -0.004(2) 0.001(2)
N6 0.012(3) 0.009(2) 0.024(3) -0.001(2) 0.004(2) -0.001(2)
N7 0.013(3) 0.017(3) 0.032(3) -0.002(2) 0.003(2) 0.000(2)
N8 0.014(3) 0.013(3) 0.027(3) 0.003(2) -0.002(2) 0.002(2)
S1 0.0155(7) 0.0204(8) 0.0173(7) -0.0015(6) -0.0019(6) -0.0016(6)
S2 0.0130(7) 0.0213(8) 0.0211(8) 0.0052(6) 0.0006(6) 0.0019(6)
S3 0.0135(7) 0.0233(8) 0.0196(7) -0.0052(6) -0.0009(6) -0.0011(6)
S4 0.0145(7) 0.0224(8) 0.0210(8) 0.0049(6) -0.0005(6) -0.0007(6)

loop_
_atom_type_symbol
_atom_type_description
_atom_type_scat_dispersion_real
_atom_type_scat_dispersion_imag
_atom_type_scat_source
C C 0.0033 0.0016 'International Tables Vol C Tables 4.2.6.8 and 6.1.1.4'
H H 0.0000 0.0000 'International Tables Vol C Tables 4.2.6.8 and 6.1.1.4'
N N 0.0061 0.0033 'International Tables Vol C Tables 4.2.6.8 and 6.1.1.4'
S S 0.1246 0.1234 'International Tables Vol C Tables 4.2.6.8 and 6.1.1.4'

loop_
_geom_angle_atom_site_label_1
_geom_angle_atom_site_label_2
_geom_angle_atom_site_label_3
_geom_angle
_geom_angle_site_symmetry_1
_geom_angle_site_symmetry_3
_geom_angle_publ_flag
N1 C1 N2 112.0(6) . . ?
N1 C1 C2 129.0(6) . . ?
N2 C1 C2 119.0(6) . . ?
C3 C2 C1 117.4(6) . . ?
C3 C2 C6 124.0(6) . . ?
C1 C2 C6 118.6(6) . . ?
C2 C3 C4 121.3(6) . . ?
C2 C3 H3 119.3 . . ?
C4 C3 H3 119.3 . . ?
C5 C4 C3 121.4(6) . . ?
C5 C4 H4 119.3 . . ?
C3 C4 H4 119.3 . . ?
C4 C5 N2 116.9(6) . . ?
C4 C5 H5 121.5 . . ?
N2 C5 H5 121.5 . . ?
C2 C6 H6A 109.5 . . ?
C2 C6 H6B 109.5 . . ?
H6A C6 H6B 109.5 . . ?
C2 C6 H6C 109.5 . . ?
H6A C6 H6C 109.5 . . ?
H6B C6 H6C 109.5 . . ?
C8 C7 N2 105.4(5) . . ?
C8 C7 S1 132.5(5) . . ?
N2 C7 S1 121.2(5) . . ?
N1 C8 C7 110.5(5) . . ?
N1 C8 C9 119.6(5) . . ?
C7 C8 C9 129.9(5) . . ?
C14 C9 C10 119.0(6) . . ?
C14 C9 C8 119.0(5) . . ?
C10 C9 C8 122.0(6) . . ?
C9 C10 C11 120.0(6) . . ?
C9 C10 H10 120.0 . . ?
C11 C10 H10 120.0 . . ?
C12 C11 C10 120.2(6) . . ?
C12 C11 H11 119.9 . . ?
C10 C11 H11 119.9 . . ?
C11 C12 C13 120.1(6) . . ?
C11 C12 H12 119.9 . . ?
C13 C12 H12 119.9 . . ?
C12 C13 C14 119.5(6) . . ?
C12 C13 H13 120.3 . . ?
C14 C13 H13 120.3 . . ?
C9 C14 C13 121.1(6) . . ?
C9 C14 H14 119.5 . . ?
C13 C14 H14 119.5 . . ?
N3 C15 N4 113.0(5) . . ?
N3 C15 C16 128.6(6) . . ?
N4 C15 C16 118.4(5) . . ?
C17 C16 C15 116.9(6) . . ?
C17 C16 C22 125.9(6) . . ?
C15 C16 C22 117.2(6) . . ?
C16 C17 C18 122.6(6) . . ?
C16 C17 H17 118.7 . . ?
C18 C17 H17 118.7 . . ?
C19 C18 C17 120.1(6) . . ?
C19 C18 H18 119.9 . . ?
C17 C18 H18 119.9 . . ?
N4 C19 C18 117.6(6) . . ?
N4 C19 H19 121.2 . . ?
C18 C19 H19 121.2 . . ?
C21 C20 N4 105.9(5) . . ?
C21 C20 S2 133.2(5) . . ?
N4 C20 S2 120.9(5) . . ?
N3 C21 C20 110.3(6) . . ?
N3 C21 C23 118.4(5) . . ?
C20 C21 C23 131.3(6) . . ?
C16 C22 H22A 109.5 . . ?
C16 C22 H22B 109.5 . . ?
H22A C22 H22B 109.5 . . ?
C16 C22 H22C 109.5 . . ?
H22A C22 H22C 109.5 . . ?
H22B C22 H22C 109.5 . . ?
C28 C23 C24 118.7(6) . . ?
C28 C23 C21 117.9(6) . . ?
C24 C23 C21 123.3(6) . . ?
C25 C24 C23 120.5(6) . . ?
C25 C24 H24 119.7 . . ?
C23 C24 H24 119.7 . . ?
C26 C25 C24 120.8(6) . . ?
C26 C25 H25 119.6 . . ?
C24 C25 H25 119.6 . . ?
C25 C26 C27 119.3(6) . . ?
C25 C26 H26 120.3 . . ?
C27 C26 H26 120.3 . . ?
C28 C27 C26 119.7(7) . . ?
C28 C27 H27 120.1 . . ?
C26 C27 H27 120.1 . . ?
C23 C28 C27 120.9(6) . . ?
C23 C28 H28 119.6 . . ?
C27 C28 H28 119.6 . . ?
N5 C29 N6 112.1(5) . . ?
N5 C29 C30 129.3(6) . . ?
N6 C29 C30 118.5(5) . . ?
C31 C30 C29 117.4(6) . . ?
C31 C30 C36 124.6(6) . . ?
C29 C30 C36 117.9(6) . . ?
C30 C31 C32 121.7(6) . . ?
C30 C31 H31 119.1 . . ?
C32 C31 H31 119.1 . . ?
C33 C32 C31 120.7(6) . . ?
C33 C32 H32 119.7 . . ?
C31 C32 H32 119.7 . . ?
C32 C33 N6 117.8(6) . . ?
C32 C33 H33 121.1 . . ?
N6 C33 H33 121.1 . . ?
C35 C34 N6 104.9(5) . . ?
C35 C34 S3 134.3(5) . . ?
N6 C34 S3 120.7(5) . . ?
N5 C35 C34 111.4(6) . . ?
N5 C35 C37 118.9(5) . . ?
C34 C35 C37 129.6(6) . . ?
C30 C36 H36A 109.5 . . ?
C30 C36 H36B 109.5 . . ?
H36A C36 H36B 109.5 . . ?
C30 C36 H36C 109.5 . . ?
H36A C36 H36C 109.5 . . ?
H36B C36 H36C 109.5 . . ?
C42 C37 C38 118.1(6) . . ?
C42 C37 C35 118.9(5) . . ?
C38 C37 C35 123.1(6) . . ?
C39 C38 C37 120.7(6) . . ?
C39 C38 H38 119.7 . . ?
C37 C38 H38 119.7 . . ?
C38 C39 C40 120.7(6) . . ?
C38 C39 H39 119.7 . . ?
C40 C39 H39 119.7 . . ?
C39 C40 C41 119.4(6) . . ?
C39 C40 H40 120.3 . . ?
C41 C40 H40 120.3 . . ?
C42 C41 C40 119.6(6) . . ?
C42 C41 H41 120.2 . . ?
C40 C41 H41 120.2 . . ?
C37 C42 C41 121.6(6) . . ?
C37 C42 H42 119.2 . . ?
C41 C42 H42 119.2 . . ?
C50 C43 N8 104.6(5) . . ?
C50 C43 S4 132.1(5) . . ?
N8 C43 S4 122.7(5) . . ?
C45 C44 N8 118.0(6) . . ?
C45 C44 H44 121.0 . . ?
N8 C44 H44 121.0 . . ?
C44 C45 C46 121.4(7) . . ?
C44 C45 H45 119.3 . . ?
C46 C45 H45 119.3 . . ?
C47 C46 C45 120.3(6) . . ?
C47 C46 H46 119.9 . . ?
C45 C46 H46 119.9 . . ?
C46 C47 C48 118.0(6) . . ?
C46 C47 C49 123.4(6) . . ?
C48 C47 C49 118.6(6) . . ?
N7 C48 N8 112.1(6) . . ?
N7 C48 C47 128.6(6) . . ?
N8 C48 C47 119.2(6) . . ?
C47 C49 H49A 109.5 . . ?
C47 C49 H49B 109.5 . . ?
H49A C49 H49B 109.5 . . ?
C47 C49 H49C 109.5 . . ?
H49A C49 H49C 109.5 . . ?
H49B C49 H49C 109.5 . . ?
N7 C50 C43 111.6(5) . . ?
N7 C50 C51 119.3(6) . . ?
C43 C50 C51 129.1(6) . . ?
C56 C51 C52 118.5(6) . . ?
C56 C51 C50 118.4(6) . . ?
C52 C51 C50 123.1(6) . . ?
C53 C52 C51 119.9(7) . . ?
C53 C52 H52 120.1 . . ?
C51 C52 H52 120.1 . . ?
C54 C53 C52 120.9(7) . . ?
C54 C53 H53 119.5 . . ?
C52 C53 H53 119.5 . . ?
C53 C54 C55 120.0(7) . . ?
C53 C54 H54 120.0 . . ?
C55 C54 H54 120.0 . . ?
C54 C55 C56 119.8(7) . . ?
C54 C55 H55 120.1 . . ?
C56 C55 H55 120.1 . . ?
C51 C56 C55 120.8(6) . . ?
C51 C56 H56 119.6 . . ?
C55 C56 H56 119.6 . . ?
C1 N1 C8 105.7(5) . . ?
C5 N2 C1 123.8(5) . . ?
C5 N2 C7 129.7(5) . . ?
C1 N2 C7 106.4(5) . . ?
C15 N3 C21 105.4(5) . . ?
C19 N4 C15 124.3(5) . . ?
C19 N4 C20 130.2(6) . . ?
C15 N4 C20 105.4(5) . . ?
C29 N5 C35 105.6(5) . . ?
C33 N6 C29 123.7(5) . . ?
C33 N6 C34 130.4(6) . . ?
C29 N6 C34 105.9(5) . . ?
C48 N7 C50 105.2(5) . . ?
C48 N8 C44 123.1(6) . . ?
C48 N8 C43 106.4(5) . . ?
C44 N8 C43 130.4(6) . . ?
C7 S1 S2 101.5(2) . . ?
C20 S2 S1 101.7(2) . . ?
C34 S3 S4 102.0(2) . . ?
C43 S4 S3 102.1(2) . . ?

loop_
_geom_bond_atom_site_label_1
_geom_bond_atom_site_label_2
_geom_bond_distance
_geom_bond_site_symmetry_2
_geom_bond_publ_flag
C1 N1 1.330(8) . ?
C1 N2 1.373(8) . ?
C1 C2 1.423(9) . ?
C2 C3 1.363(10) . ?
C2 C6 1.499(9) . ?
C3 C4 1.411(10) . ?
C3 H3 0.9500 . ?
C4 C5 1.360(9) . ?
C4 H4 0.9500 . ?
C5 N2 1.371(8) . ?
C5 H5 0.9500 . ?
C6 H6A 0.9800 . ?
C6 H6B 0.9800 . ?
C6 H6C 0.9800 . ?
C7 C8 1.391(9) . ?
C7 N2 1.396(8) . ?
C7 S1 1.727(6) . ?
C8 N1 1.371(8) . ?
C8 C9 1.482(8) . ?
C9 C14 1.367(9) . ?
C9 C10 1.390(9) . ?
C10 C11 1.395(9) . ?
C10 H10 0.9500 . ?
C11 C12 1.370(10) . ?
C11 H11 0.9500 . ?
C12 C13 1.377(10) . ?
C12 H12 0.9500 . ?
C13 C14 1.398(9) . ?
C13 H13 0.9500 . ?
C14 H14 0.9500 . ?
C15 N3 1.322(8) . ?
C15 N4 1.370(8) . ?
C15 C16 1.440(9) . ?
C16 C17 1.360(10) . ?
C16 C22 1.484(9) . ?
C17 C18 1.404(10) . ?
C17 H17 0.9500 . ?
C18 C19 1.370(10) . ?
C18 H18 0.9500 . ?
C19 N4 1.363(8) . ?
C19 H19 0.9500 . ?
C20 C21 1.382(9) . ?
C20 N4 1.404(8) . ?
C20 S2 1.729(6) . ?
C21 N3 1.375(8) . ?
C21 C23 1.477(9) . ?
C22 H22A 0.9800 . ?
C22 H22B 0.9800 . ?
C22 H22C 0.9800 . ?
C23 C28 1.383(9) . ?
C23 C24 1.393(9) . ?
C24 C25 1.393(9) . ?
C24 H24 0.9500 . ?
C25 C26 1.372(10) . ?
C25 H25 0.9500 . ?
C26 C27 1.399(9) . ?
C26 H26 0.9500 . ?
C27 C28 1.399(9) . ?
C27 H27 0.9500 . ?
C28 H28 0.9500 . ?
C29 N5 1.334(8) . ?
C29 N6 1.373(8) . ?
C29 C30 1.433(8) . ?
C30 C31 1.367(9) . ?
C30 C36 1.489(9) . ?
C31 C32 1.406(10) . ?
C31 H31 0.9500 . ?
C32 C33 1.363(10) . ?
C32 H32 0.9500 . ?
C33 N6 1.367(8) . ?
C33 H33 0.9500 . ?
C34 C35 1.386(9) . ?
C34 N6 1.409(8) . ?
C34 S3 1.718(6) . ?
C35 N5 1.355(8) . ?
C35 C37 1.480(9) . ?
C36 H36A 0.9800 . ?
C36 H36B 0.9800 . ?
C36 H36C 0.9800 . ?
C37 C42 1.384(9) . ?
C37 C38 1.404(9) . ?
C38 C39 1.384(9) . ?
C38 H38 0.9500 . ?
C39 C40 1.384(10) . ?
C39 H39 0.9500 . ?
C40 C41 1.395(10) . ?
C40 H40 0.9500 . ?
C41 C42 1.392(9) . ?
C41 H41 0.9500 . ?
C42 H42 0.9500 . ?
C43 C50 1.384(9) . ?
C43 N8 1.404(8) . ?
C43 S4 1.718(6) . ?
C44 C45 1.346(10) . ?
C44 N8 1.376(8) . ?
C44 H44 0.9500 . ?
C45 C46 1.422(10) . ?
C45 H45 0.9500 . ?
C46 C47 1.375(10) . ?
C46 H46 0.9500 . ?
C47 C48 1.418(9) . ?
C47 C49 1.501(10) . ?
C48 N7 1.333(8) . ?
C48 N8 1.371(8) . ?
C49 H49A 0.9800 . ?
C49 H49B 0.9800 . ?
C49 H49C 0.9800 . ?
C50 N7 1.363(8) . ?
C50 C51 1.476(9) . ?
C51 C56 1.378(9) . ?
C51 C52 1.410(9) . ?
C52 C53 1.382(10) . ?
C52 H52 0.9500 . ?
C53 C54 1.370(11) . ?
C53 H53 0.9500 . ?
C54 C55 1.374(11) . ?
C54 H54 0.9500 . ?
C55 C56 1.401(9) . ?
C55 H55 0.9500 . ?
C56 H56 0.9500 . ?
S1 S2 2.138(2) . ?
S3 S4 2.135(2) . ?
